data_7711743
loop_
_publ_author_name
'Shreeve, Jean'ne M.'
'Chinnam, Ajay Kumar'
'Tang, Yongxing'
'Staples, Richard J.'

_publ_section_title
;
 Effects of nitric acid concentration for nitration of fused
 [1,2,5]oxadiazolo[3,4-d]pyrimidine-5,7-diamine
;
_journal_name_full 'Dalton Transactions'
_journal_paper_doi 10.1039/D2DT03255D
_journal_year 2022
_chemical_formula_moiety 'C4 H3 N7 O3'
_chemical_formula_sum 'C4 H3 N7 O3'
_chemical_formula_weight 197.13
_space_group_crystal_system orthorhombic
_space_group_IT_number 62
_space_group_name_Hall '-P 2ac 2n'
_space_group_name_H-M_alt 'P n m a'
_atom_sites_solution_hydrogens geom
_atom_sites_solution_primary dual
_audit_creation_date 2021-04-13
_audit_creation_method
;
Olex2 1.5-alpha
(compiled 2021.04.04 svn.r0348f7ac for OlexSys, GUI svn.r6303)
;
_audit_update_record
;
2022-08-01 deposited with the CCDC.	2022-11-10 downloaded from the CCDC.
;
_cell_angle_alpha 90
_cell_angle_beta 90
_cell_angle_gamma 90
_cell_formula_units_Z 4
_cell_length_a 13.2552(15)
_cell_length_b 6.7087(8)
_cell_length_c 7.6337(7)
_cell_measurement_reflns_used 1857
_cell_measurement_temperature 100(2)
_cell_measurement_theta_max 31.1000
_cell_measurement_theta_min 4.0380
_cell_volume 678.83(13)
_computing_cell_refinement 'CrysAlisPro 1.171.41.100a (Rigaku OD, 2021)'
_computing_data_collection 'CrysAlisPro 1.171.41.100a (Rigaku OD, 2021)'
_computing_data_reduction 'CrysAlisPro 1.171.41.100a (Rigaku OD, 2021)'
_computing_molecular_graphics 'Olex2 1.5-alpha (Dolomanov et al., 2009)'
_computing_publication_material 'Olex2 1.5-alpha (Dolomanov et al., 2009)'
_computing_structure_refinement 'SHELXL 2018/3 (Sheldrick, 2015)'
_computing_structure_solution 'SHELXT  (Sheldrick, 2015)'
_diffrn_ambient_environment N~2~
_diffrn_ambient_temperature 100(2)
_diffrn_detector 'Hybrid Pixel Array Detector'
_diffrn_detector_area_resol_mean 10.0000
_diffrn_detector_type HyPix
_diffrn_measured_fraction_theta_full 0.993
_diffrn_measured_fraction_theta_max 0.793
_diffrn_measurement_details
;
List of Runs (angles in degrees, time in seconds):

  # Type    Start    End  Width  t~exp~   \w     \q     \k     \f   Frames
#--------------------------------------------------------------------------
  1  \w    -49.00   7.00   0.50   27.48    --    4.99 -48.00 123.00  112
  2  \w    -16.00  10.00   0.50   27.48    --   -5.53 -77.00 -17.00   52
  3  \w      0.00  25.00   0.50   27.48    --    4.99 -77.00-180.00   50
  4  \w      0.00  25.00   0.50   27.48    --    4.99 -77.00-150.00   50
  5  \w      2.00  28.00   0.50   27.48    --    4.99 -77.00 -30.00   52
  6  \w    -28.00  -3.00   0.50   27.48    --   -5.53  77.00 -60.00   50
;
_diffrn_measurement_device 'four-circle diffractometer'
_diffrn_measurement_device_type 'XtaLAB Synergy, Dualflex, HyPix'
_diffrn_measurement_method '\w scans'
_diffrn_orient_matrix_type 'CrysAlisPro convention (1999,Acta A55,543-557)'
_diffrn_orient_matrix_UB_11 -0.0312221000
_diffrn_orient_matrix_UB_12 0.0618860000
_diffrn_orient_matrix_UB_13 -0.0522499000
_diffrn_orient_matrix_UB_21 0.0418447000
_diffrn_orient_matrix_UB_22 0.0631879000
_diffrn_orient_matrix_UB_23 -0.0171248000
_diffrn_orient_matrix_UB_31 0.0121866000
_diffrn_orient_matrix_UB_32 -0.0576687000
_diffrn_orient_matrix_UB_33 -0.0748487000
_diffrn_radiation_monochromator mirror
_diffrn_radiation_probe x-ray
_diffrn_radiation_type 'Mo K\a'
_diffrn_radiation_wavelength 0.71073
_diffrn_reflns_av_R_equivalents 0.0341
_diffrn_reflns_av_unetI/netI 0.0351
_diffrn_reflns_Laue_measured_fraction_full 0.993
_diffrn_reflns_Laue_measured_fraction_max 0.793
_diffrn_reflns_limit_h_max 17
_diffrn_reflns_limit_h_min -15
_diffrn_reflns_limit_k_max 8
_diffrn_reflns_limit_k_min -8
_diffrn_reflns_limit_l_max 9
_diffrn_reflns_limit_l_min -10
_diffrn_reflns_number 3343
_diffrn_reflns_point_group_measured_fraction_full 0.993
_diffrn_reflns_point_group_measured_fraction_max 0.793
_diffrn_reflns_theta_full 25.242
_diffrn_reflns_theta_max 31.021
_diffrn_reflns_theta_min 4.044
_diffrn_source 'micro-focus sealed X-ray tube'
_diffrn_source_current 1
_diffrn_source_type 'PhotonJet (Mo) X-ray Source'
_diffrn_source_voltage 50
_exptl_absorpt_coefficient_mu 0.167
_exptl_absorpt_correction_T_max 1.000
_exptl_absorpt_correction_T_min 0.829
_exptl_absorpt_correction_type gaussian
_exptl_absorpt_process_details
;
CrysAlisPro 1.171.41.100a (Rigaku Oxford Diffraction, 2021)
Numerical absorption correction based on gaussian integration over
a multifaceted crystal model
Empirical absorption correction using spherical harmonics,
implemented in SCALE3 ABSPACK scaling algorithm.
;
_exptl_crystal_colour yellow
_exptl_crystal_colour_primary yellow
_exptl_crystal_density_diffrn 1.929
_exptl_crystal_description needle
_exptl_crystal_F_000 400
_exptl_crystal_recrystallization_method 'used as received'
_exptl_crystal_size_max 0.117
_exptl_crystal_size_mid 0.087
_exptl_crystal_size_min 0.055
_refine_diff_density_max 1.246
_refine_diff_density_min -0.376
_refine_diff_density_rms 0.151
_refine_ls_extinction_method none
_refine_ls_goodness_of_fit_ref 1.040
_refine_ls_hydrogen_treatment constr
_refine_ls_matrix_type full
_refine_ls_number_parameters 82
_refine_ls_number_reflns 931
_refine_ls_number_restraints 0
_refine_ls_restrained_S_all 1.040
_refine_ls_R_factor_all 0.0789
_refine_ls_R_factor_gt 0.0639
_refine_ls_shift/su_max 0.003
_refine_ls_shift/su_mean 0.001
_refine_ls_structure_factor_coef Fsqd
_refine_ls_weighting_details 'w=1/[\s^2^(Fo^2^)+(0.1298P)^2^+0.3532P] where P=(Fo^2^+2Fc^2^)/3'
_refine_ls_weighting_scheme calc
_refine_ls_wR_factor_gt 0.1683
_refine_ls_wR_factor_ref 0.1845
_reflns_Friedel_coverage 0.000
_reflns_number_gt 727
_reflns_number_total 931
_reflns_threshold_expression 'I > 2\s(I)'
_cod_data_source_file d2dt03255d2.cif
_cod_data_source_block js321dmo
_cod_database_code 7711743
_shelx_shelxl_version_number 2018/3
_chemical_oxdiff_formula C4H87N9O6
_chemical_oxdiff_usercomment A-33
_shelx_space_group_comment
;
The symmetry employed for this shelxl refinement is uniquely defined
by the following loop, which should always be used as a source of
symmetry information in preference to the above space-group names.
They are only intended as comments.
;
_shelx_estimated_absorpt_t_max 0.991
_shelx_estimated_absorpt_t_min 0.981
_reflns_odcompleteness_completeness 98.71
_reflns_odcompleteness_iscentric 1
_reflns_odcompleteness_theta 26.32
_olex2_refinement_description
;
1. Fixed Uiso
 At 1.2 times of:
  All N(H) groups, All N(H,H) groups
2.a Aromatic/amide H refined with riding coordinates:
 N4(H4)
2.b X=CH2 refined with riding coordinates:
 N7(H7A,H7B)
;
_olex2_diffrn_ambient_temperature_device 'Oxford Cryosystems'
_olex2_exptl_crystal_mounting_method 'The crystal was mounted on a nylon loop with paratone oil'
_olex2_submission_original_sample_id A-33
_olex2_submission_special_instructions 'No special instructions were received'
_oxdiff_exptl_absorpt_empirical_details
;
Empirical correction (ABSPACK) includes:
- Absorption correction using spherical harmonics
- Frame scaling
;
_oxdiff_exptl_absorpt_empirical_full_max 1.714
_oxdiff_exptl_absorpt_empirical_full_min 0.804

loop_
_space_group_symop_operation_xyz
'x, y, z'
'-x+1/2, -y, z+1/2'
'-x, y+1/2, -z'
'x+1/2, -y+1/2, -z+1/2'
'-x, -y, -z'
'x-1/2, y, -z-1/2'
'x, -y-1/2, z'
'-x-1/2, y-1/2, z-1/2'

loop_
_atom_site_label
_atom_site_type_symbol
_atom_site_fract_x
_atom_site_fract_y
_atom_site_fract_z
_atom_site_U_iso_or_equiv
_atom_site_adp_type
_atom_site_occupancy
_atom_site_site_symmetry_order
_atom_site_calc_flag
_atom_site_refinement_flags_posn
_atom_site_refinement_flags_adp
_atom_site_refinement_flags_occupancy
_atom_site_disorder_assembly
_atom_site_disorder_group
O1 O 0.56557(16) 0.750000 1.1001(3) 0.0183(6) Uani 1 2 d S T P . .
O2 O 0.73556(13) 0.5894(3) 0.3449(2) 0.0197(5) Uani 1 1 d . . . . .
N1 N 0.53760(17) 0.750000 0.5167(3) 0.0127(6) Uani 1 2 d S T P . .
N2 N 0.6352(2) 0.750000 0.9676(3) 0.0164(6) Uani 1 2 d S T P . .
N3 N 0.46574(19) 0.750000 1.0345(4) 0.0153(6) Uani 1 2 d S T P . .
N4 N 0.40687(18) 0.750000 0.7369(3) 0.0143(6) Uani 1 2 d S T P . .
H4 H 0.342062 0.750000 0.761901 0.017 Uiso 1 2 calc R U P . .
N5 N 0.70808(18) 0.750000 0.6014(3) 0.0130(6) Uani 1 2 d S T P . .
N6 N 0.7247(2) 0.750000 0.4157(3) 0.0150(6) Uani 1 2 d S T P . .
N7 N 0.3714(2) 0.750000 0.4419(3) 0.0159(6) Uani 1 2 d S T P . .
H7A H 0.389917 0.750000 0.331220 0.019 Uiso 1 2 calc R U P . .
H7B H 0.306973 0.750000 0.469511 0.019 Uiso 1 2 calc R U P . .
C1 C 0.6116(2) 0.750000 0.6384(4) 0.0125(6) Uani 1 2 d S T P . .
C2 C 0.5825(2) 0.750000 0.8212(4) 0.0127(6) Uani 1 2 d S T P . .
C3 C 0.4779(2) 0.750000 0.8656(4) 0.0132(6) Uani 1 2 d S T P . .
C4 C 0.4402(2) 0.750000 0.5663(4) 0.0130(6) Uani 1 2 d S T P . .

loop_
_atom_site_aniso_label
_atom_site_aniso_U_11
_atom_site_aniso_U_22
_atom_site_aniso_U_33
_atom_site_aniso_U_23
_atom_site_aniso_U_13
_atom_site_aniso_U_12
O1 0.0103(11) 0.0378(14) 0.0068(10) 0.000 0.0002(7) 0.000
O2 0.0230(9) 0.0212(9) 0.0150(8) -0.0036(6) 0.0043(6) 0.0006(7)
N1 0.0070(12) 0.0194(14) 0.0117(12) 0.000 0.0005(8) 0.000
N2 0.0108(12) 0.0284(15) 0.0101(12) 0.000 0.0016(9) 0.000
N3 0.0075(12) 0.0229(14) 0.0155(13) 0.000 -0.0002(9) 0.000
N4 0.0056(10) 0.0244(15) 0.0130(12) 0.000 -0.0004(8) 0.000
N5 0.0078(12) 0.0248(14) 0.0065(11) 0.000 0.0004(8) 0.000
N6 0.0106(12) 0.0224(14) 0.0119(12) 0.000 0.0013(9) 0.000
N7 0.0095(12) 0.0249(14) 0.0132(12) 0.000 -0.0017(9) 0.000
C1 0.0081(14) 0.0155(15) 0.0137(14) 0.000 0.0000(9) 0.000
C2 0.0079(12) 0.0163(15) 0.0138(14) 0.000 0.0004(10) 0.000
C3 0.0080(13) 0.0168(15) 0.0148(14) 0.000 0.0005(10) 0.000
C4 0.0081(14) 0.0187(15) 0.0123(14) 0.000 -0.0002(9) 0.000

loop_
_atom_type_symbol
_atom_type_description
_atom_type_scat_dispersion_real
_atom_type_scat_dispersion_imag
_atom_type_scat_source
C C 0.0033 0.0016 'International Tables Vol C Tables 4.2.6.8 and 6.1.1.4'
H H 0.0000 0.0000 'International Tables Vol C Tables 4.2.6.8 and 6.1.1.4'
N N 0.0061 0.0033 'International Tables Vol C Tables 4.2.6.8 and 6.1.1.4'
O O 0.0106 0.0060 'International Tables Vol C Tables 4.2.6.8 and 6.1.1.4'

loop_
_exptl_crystal_face_index_h
_exptl_crystal_face_index_k
_exptl_crystal_face_index_l
_exptl_crystal_face_perp_dist
0 -6 -9 0.0294
18 0 -2 0.0503
2 6 9 0.0221
-18 -1 2 0.0622
4 -5 -9 0.0303
-1 5 -9 0.0398
-5 9 1 0.0337
-3 2 10 0.0264
4 -9 4 0.0390

loop_
_geom_angle_atom_site_label_1
_geom_angle_atom_site_label_2
_geom_angle_atom_site_label_3
_geom_angle
_geom_angle_site_symmetry_1
_geom_angle_site_symmetry_3
_geom_angle_publ_flag
N2 O1 N3 111.7(2) . . ?
C4 N1 C1 120.2(3) . . ?
C2 N2 O1 105.6(2) . . ?
C3 N3 O1 103.6(2) . . ?
C3 N4 H4 121.3 . . ?
C3 N4 C4 117.5(2) . . ?
C4 N4 H4 121.3 . . ?
C1 N5 N6 111.3(2) . . ?
O2 N6 O2 125.2(3) 7_575 . ?
O2 N6 N5 117.26(13) . . ?
O2 N6 N5 117.26(13) 7_575 . ?
H7A N7 H7B 120.0 . . ?
C4 N7 H7A 120.0 . . ?
C4 N7 H7B 120.0 . . ?
N1 C1 C2 118.0(3) . . ?
N5 C1 N1 124.1(3) . . ?
N5 C1 C2 117.9(3) . . ?
N2 C2 C1 132.5(3) . . ?
N2 C2 C3 108.3(3) . . ?
C3 C2 C1 119.2(3) . . ?
N3 C3 N4 129.1(3) . . ?
N3 C3 C2 110.9(3) . . ?
N4 C3 C2 120.0(3) . . ?
N1 C4 N4 125.1(3) . . ?
N7 C4 N1 117.5(3) . . ?
N7 C4 N4 117.4(3) . . ?

loop_
_geom_bond_atom_site_label_1
_geom_bond_atom_site_label_2
_geom_bond_distance
_geom_bond_site_symmetry_2
_geom_bond_publ_flag
O1 N2 1.369(3) . ?
O1 N3 1.415(3) . ?
O2 N6 1.214(2) . ?
N1 C1 1.351(4) . ?
N1 C4 1.345(4) . ?
N2 C2 1.318(4) . ?
N3 C3 1.299(4) . ?
N4 H4 0.8800 . ?
N4 C3 1.361(4) . ?
N4 C4 1.375(4) . ?
N5 N6 1.434(3) . ?
N5 C1 1.310(4) . ?
N7 H7A 0.8800 . ?
N7 H7B 0.8800 . ?
N7 C4 1.316(4) . ?
C1 C2 1.447(4) . ?
C2 C3 1.427(4) . ?

loop_
_geom_hbond_atom_site_label_D
_geom_hbond_atom_site_label_H
_geom_hbond_atom_site_label_A
_geom_hbond_distance_DH
_geom_hbond_distance_HA
_geom_hbond_distance_DA
_geom_hbond_angle_DHA
_geom_hbond_site_symmetry_A
_geom_hbond_publ_flag
N4 H4 N5 0.88 2.06 2.910(3) 162.1 4_466 yes

loop_
_geom_torsion_atom_site_label_1
_geom_torsion_atom_site_label_2
_geom_torsion_atom_site_label_3
_geom_torsion_atom_site_label_4
_geom_torsion
_geom_torsion_site_symmetry_1
_geom_torsion_site_symmetry_2
_geom_torsion_site_symmetry_3
_geom_torsion_site_symmetry_4
_geom_torsion_publ_flag
O1 N2 C2 C1 180.000(1) . . . . ?
O1 N2 C2 C3 0.000(1) . . . . ?
O1 N3 C3 N4 180.000(1) . . . . ?
O1 N3 C3 C2 0.000(1) . . . . ?
N1 C1 C2 N2 180.000(1) . . . . ?
N1 C1 C2 C3 0.000(1) . . . . ?
N2 O1 N3 C3 0.000(1) . . . . ?
N2 C2 C3 N3 0.000(1) . . . . ?
N2 C2 C3 N4 180.000(1) . . . . ?
N3 O1 N2 C2 0.000(1) . . . . ?
N5 C1 C2 N2 0.000(1) . . . . ?
N5 C1 C2 C3 180.000(1) . . . . ?
N6 N5 C1 N1 0.000(1) . . . . ?
N6 N5 C1 C2 180.000(0) . . . . ?
C1 N1 C4 N4 0.000(1) . . . . ?
C1 N1 C4 N7 180.000(0) . . . . ?
C1 N5 N6 O2 93.1(2) . . . 7_575 ?
C1 N5 N6 O2 -93.1(2) . . . . ?
C1 C2 C3 N3 180.000(1) . . . . ?
C1 C2 C3 N4 0.000(1) . . . . ?
C3 N4 C4 N1 0.000(1) . . . . ?
C3 N4 C4 N7 180.000(0) . . . . ?
C4 N1 C1 N5 180.000(0) . . . . ?
C4 N1 C1 C2 0.000(1) . . . . ?
C4 N4 C3 N3 180.000(1) . . . . ?
C4 N4 C3 C2 0.000(1) . . . . ?

loop_
_exptl_oxdiff_crystal_face_indexfrac_h
_exptl_oxdiff_crystal_face_indexfrac_k
_exptl_oxdiff_crystal_face_indexfrac_l
_exptl_oxdiff_crystal_face_x
_exptl_oxdiff_crystal_face_y
_exptl_oxdiff_crystal_face_z
-0.3473 -5.5808 -8.6962 0.1198 -0.2183 0.9685
18.3674 0.4821 -1.7934 -0.4499 0.8298 0.3303
1.9717 5.6436 8.5691 -0.1600 0.2924 -0.9428
-18.3759 -0.5079 1.7541 0.4506 -0.8311 -0.3259
4.0442 -4.6236 -9.1053 0.0633 0.0330 0.9974
-0.5965 4.7099 -9.3357 0.7979 0.4325 0.4199
-4.6963 9.1579 0.5285 0.6858 0.3731 -0.6249
-2.9829 2.0294 10.3766 -0.3235 -0.1743 -0.9301
3.6019 -8.6433 3.8883 -0.8505 -0.4620 0.2513
